data_7038495
loop_
_publ_author_name
'Hering-Junghans, Christian'
'Schulz, Axel'
'Thomas, Max'
'Villinger, Alexander'

_publ_section_title
;
 Synthesis of mono-, di-, and triaminobismuthanes and observation of C-C
 coupling of aromatic systems with bismuth(iii) chloride.
;
_journal_issue 14
_journal_name_full 'Dalton transactions (Cambridge, England : 2003)'
_journal_page_first 6053
_journal_page_last 6059
_journal_paper_doi 10.1039/c6dt00229c
_journal_volume 45
_journal_year 2016
_chemical_formula_moiety 'C30 H48 Bi N3 Si3'
_chemical_formula_sum 'C30 H48 Bi N3 Si3'
_chemical_formula_weight 743.96
_chemical_name_systematic
;
 ?
;
_space_group_IT_number 14
_symmetry_cell_setting monoclinic
_symmetry_Int_Tables_number 14
_symmetry_space_group_name_Hall '-P 2yn'
_symmetry_space_group_name_H-M 'P 1 21/n 1'
_atom_sites_solution_hydrogens geom
_atom_sites_solution_primary direct
_atom_sites_solution_secondary difmap
_audit_creation_method SHELXL-97
_audit_update_record
;
2016-01-15 deposited with the CCDC.
2016-02-18 downloaded from the CCDC.
;
_cell_angle_alpha 90.00
_cell_angle_beta 92.585(4)
_cell_angle_gamma 90.00
_cell_formula_units_Z 4
_cell_length_a 10.8187(9)
_cell_length_b 17.5604(15)
_cell_length_c 18.6935(15)
_cell_measurement_reflns_used 6859
_cell_measurement_temperature 173(2)
_cell_measurement_theta_max 46.710
_cell_measurement_theta_min 4.439
_cell_volume 3547.8(5)
_computing_cell_refinement 'Bruker Apex V7.51A'
_computing_data_collection 'Bruker Apex V7.51A'
_computing_data_reduction 'Bruker SAINT'
_computing_molecular_graphics 'ORTEP-3v2.01 (Farrugia, 1997)'
_computing_publication_material SHELXL-97
_computing_structure_refinement 'SHELXL-97 (Sheldrick, 1997)'
_computing_structure_solution 'SHELXS-97 (Sheldrick, 1997)'
_diffrn_ambient_temperature 173(2)
_diffrn_measured_fraction_theta_full 0.998
_diffrn_measured_fraction_theta_max 0.998
_diffrn_measurement_device_type 'Bruker Apex Kappa II-CCD-diffractometer'
_diffrn_measurement_method 'phi and omega scans'
_diffrn_radiation_monochromator graphite
_diffrn_radiation_source 'sealed tube'
_diffrn_radiation_type MoK\a
_diffrn_radiation_wavelength 0.71073
_diffrn_reflns_av_R_equivalents 0.0893
_diffrn_reflns_av_sigmaI/netI 0.0908
_diffrn_reflns_limit_h_max 15
_diffrn_reflns_limit_h_min -15
_diffrn_reflns_limit_k_max 25
_diffrn_reflns_limit_k_min -25
_diffrn_reflns_limit_l_max 27
_diffrn_reflns_limit_l_min -27
_diffrn_reflns_number 57018
_diffrn_reflns_theta_full 31.50
_diffrn_reflns_theta_max 31.50
_diffrn_reflns_theta_min 2.13
_exptl_absorpt_coefficient_mu 5.092
_exptl_absorpt_correction_T_max 0.9050
_exptl_absorpt_correction_T_min 0.2764
_exptl_absorpt_correction_type multi-scan
_exptl_absorpt_process_details '(SADABS; Sheldrick, 2004)'
_exptl_crystal_colour colourless
_exptl_crystal_density_diffrn 1.393
_exptl_crystal_density_method 'not measured'
_exptl_crystal_description needle
_exptl_crystal_F_000 1496
_exptl_crystal_size_max 0.34
_exptl_crystal_size_mid 0.06
_exptl_crystal_size_min 0.02
_refine_diff_density_max 0.967
_refine_diff_density_min -1.591
_refine_diff_density_rms 0.162
_refine_ls_extinction_method none
_refine_ls_goodness_of_fit_ref 1.003
_refine_ls_hydrogen_treatment constr
_refine_ls_matrix_type full
_refine_ls_number_parameters 346
_refine_ls_number_reflns 11780
_refine_ls_number_restraints 0
_refine_ls_restrained_S_all 1.003
_refine_ls_R_factor_all 0.0943
_refine_ls_R_factor_gt 0.0404
_refine_ls_shift/su_max 0.001
_refine_ls_shift/su_mean 0.000
_refine_ls_structure_factor_coef Fsqd
_refine_ls_weighting_details 'calc w=1/[\s^2^(Fo^2^)+(0.0241P)^2^+0.0000P] where P=(Fo^2^+2Fc^2^)/3'
_refine_ls_weighting_scheme calc
_refine_ls_wR_factor_gt 0.0645
_refine_ls_wR_factor_ref 0.0778
_reflns_number_gt 7519
_reflns_number_total 11780
_reflns_threshold_expression >2\s(I)
_cod_data_source_file c6dt00229c2.cif
_cod_data_source_block is_mt30
_cod_depositor_comments 'Adding full bibliography for 7038481--7038499.cif.'
_cod_original_sg_symbol_H-M 'P 21/n'
_cod_database_code 7038495

loop_
_symmetry_equiv_pos_as_xyz
'x, y, z'
'-x+1/2, y+1/2, -z+1/2'
'-x, -y, -z'
'x-1/2, -y-1/2, z-1/2'

loop_
_atom_site_label
_atom_site_type_symbol
_atom_site_fract_x
_atom_site_fract_y
_atom_site_fract_z
_atom_site_U_iso_or_equiv
_atom_site_adp_type
_atom_site_occupancy
_atom_site_symmetry_multiplicity
_atom_site_calc_flag
_atom_site_refinement_flags
Bi1 Bi 0.343947(12) 0.650357(8) 0.098855(8) 0.02212(4) Uani 1 1 d .
N1 N 0.2786(3) 0.67004(19) -0.00988(17) 0.0272(8) Uani 1 1 d .
N2 N 0.1730(3) 0.67128(17) 0.15113(17) 0.0241(7) Uani 1 1 d .
N3 N 0.4311(3) 0.75917(18) 0.11818(16) 0.0239(7) Uani 1 1 d .
Si1 Si 0.35911(11) 0.63309(7) -0.07987(6) 0.0318(3) Uani 1 1 d .
Si2 Si 0.09031(10) 0.59487(7) 0.18319(6) 0.0300(3) Uani 1 1 d .
Si3 Si 0.54977(10) 0.76716(7) 0.18289(6) 0.0264(2) Uani 1 1 d .
C1 C 0.2845(4) 0.5434(3) -0.1148(3) 0.0592(15) Uani 1 1 d .
H1A H 0.2815 0.5060 -0.0760 0.089 Uiso 1 1 calc R
H1B H 0.3328 0.5227 -0.1534 0.089 Uiso 1 1 calc R
H1C H 0.2003 0.5546 -0.1332 0.089 Uiso 1 1 calc R
C2 C 0.3668(4) 0.7037(3) -0.1540(2) 0.0463(13) Uani 1 1 d .
H2A H 0.2831 0.7213 -0.1678 0.069 Uiso 1 1 calc R
H2B H 0.4037 0.6798 -0.1953 0.069 Uiso 1 1 calc R
H2C H 0.4175 0.7472 -0.1379 0.069 Uiso 1 1 calc R
C3 C 0.5194(4) 0.6091(3) -0.0459(2) 0.0415(12) Uani 1 1 d .
H3A H 0.5591 0.6548 -0.0252 0.062 Uiso 1 1 calc R
H3B H 0.5674 0.5906 -0.0855 0.062 Uiso 1 1 calc R
H3C H 0.5159 0.5695 -0.0091 0.062 Uiso 1 1 calc R
C4 C 0.1301(5) 0.5765(3) 0.2794(2) 0.0514(14) Uani 1 1 d .
H4A H 0.2194 0.5676 0.2860 0.077 Uiso 1 1 calc R
H4B H 0.0853 0.5314 0.2951 0.077 Uiso 1 1 calc R
H4C H 0.1067 0.6206 0.3079 0.077 Uiso 1 1 calc R
C5 C 0.1294(4) 0.5084(2) 0.1305(2) 0.0396(11) Uani 1 1 d .
H5A H 0.1050 0.5164 0.0800 0.059 Uiso 1 1 calc R
H5B H 0.0850 0.4643 0.1487 0.059 Uiso 1 1 calc R
H5C H 0.2187 0.4991 0.1353 0.059 Uiso 1 1 calc R
C6 C -0.0786(4) 0.6150(3) 0.1744(3) 0.0633(17) Uani 1 1 d .
H6A H -0.0974 0.6601 0.2027 0.095 Uiso 1 1 calc R
H6B H -0.1247 0.5712 0.1918 0.095 Uiso 1 1 calc R
H6C H -0.1026 0.6243 0.1240 0.095 Uiso 1 1 calc R
C7 C 0.7010(3) 0.7811(3) 0.1405(2) 0.0392(11) Uani 1 1 d .
H7A H 0.7173 0.7375 0.1095 0.059 Uiso 1 1 calc R
H7B H 0.7672 0.7852 0.1778 0.059 Uiso 1 1 calc R
H7C H 0.6979 0.8278 0.1118 0.059 Uiso 1 1 calc R
C8 C 0.5549(4) 0.6775(3) 0.2362(2) 0.0420(12) Uani 1 1 d .
H8A H 0.4738 0.6684 0.2559 0.063 Uiso 1 1 calc R
H8B H 0.6175 0.6821 0.2755 0.063 Uiso 1 1 calc R
H8C H 0.5761 0.6348 0.2053 0.063 Uiso 1 1 calc R
C9 C 0.5250(4) 0.8498(3) 0.2435(2) 0.0483(13) Uani 1 1 d .
H9A H 0.5278 0.8973 0.2160 0.073 Uiso 1 1 calc R
H9B H 0.5901 0.8505 0.2817 0.073 Uiso 1 1 calc R
H9C H 0.4441 0.8450 0.2647 0.073 Uiso 1 1 calc R
C10 C 0.1580(3) 0.7018(2) -0.0265(2) 0.0267(9) Uani 1 1 d .
C11 C 0.1436(4) 0.7781(2) -0.0438(2) 0.0294(9) Uani 1 1 d .
H11 H 0.2147 0.8097 -0.0450 0.035 Uiso 1 1 calc R
C12 C 0.0285(4) 0.8091(3) -0.0592(2) 0.0347(10) Uani 1 1 d .
H12 H 0.0217 0.8617 -0.0706 0.042 Uiso 1 1 calc R
C13 C -0.0773(4) 0.7649(3) -0.0584(2) 0.0344(10) Uani 1 1 d .
C14 C -0.0641(4) 0.6882(3) -0.0419(2) 0.0353(11) Uani 1 1 d .
H14 H -0.1353 0.6566 -0.0413 0.042 Uiso 1 1 calc R
C15 C 0.0521(4) 0.6572(3) -0.0261(2) 0.0312(9) Uani 1 1 d .
H15 H 0.0592 0.6046 -0.0148 0.037 Uiso 1 1 calc R
C16 C -0.2048(4) 0.8003(3) -0.0725(3) 0.0530(14) Uani 1 1 d .
H16A H -0.2352 0.8202 -0.0275 0.080 Uiso 1 1 calc R
H16B H -0.2621 0.7615 -0.0918 0.080 Uiso 1 1 calc R
H16C H -0.1990 0.8419 -0.1071 0.080 Uiso 1 1 calc R
C17 C 0.1400(3) 0.7462(2) 0.1720(2) 0.0249(9) Uani 1 1 d .
C18 C 0.1924(4) 0.7804(2) 0.2335(2) 0.0297(9) Uani 1 1 d .
H18 H 0.2517 0.7533 0.2625 0.036 Uiso 1 1 calc R
C19 C 0.1591(4) 0.8537(3) 0.2529(2) 0.0345(10) Uani 1 1 d .
H19 H 0.1969 0.8758 0.2947 0.041 Uiso 1 1 calc R
C20 C 0.0731(4) 0.8948(3) 0.2132(2) 0.0367(11) Uani 1 1 d .
C21 C 0.0200(4) 0.8609(2) 0.1521(2) 0.0341(10) Uani 1 1 d .
H21 H -0.0398 0.8882 0.1235 0.041 Uiso 1 1 calc R
C22 C 0.0528(3) 0.7878(2) 0.1320(2) 0.0288(9) Uani 1 1 d .
H22 H 0.0148 0.7659 0.0901 0.035 Uiso 1 1 calc R
C23 C 0.0360(4) 0.9753(3) 0.2327(3) 0.0546(14) Uani 1 1 d .
H23A H 0.0779 1.0117 0.2023 0.082 Uiso 1 1 calc R
H23B H 0.0600 0.9852 0.2831 0.082 Uiso 1 1 calc R
H23C H -0.0538 0.9811 0.2254 0.082 Uiso 1 1 calc R
C24 C 0.4086(3) 0.8214(2) 0.0704(2) 0.0216(8) Uani 1 1 d .
C25 C 0.3296(3) 0.8806(2) 0.0865(2) 0.0292(9) Uani 1 1 d .
H25 H 0.2898 0.8800 0.1308 0.035 Uiso 1 1 calc R
C26 C 0.3077(4) 0.9405(2) 0.0397(2) 0.0334(10) Uani 1 1 d .
H26 H 0.2530 0.9801 0.0524 0.040 Uiso 1 1 calc R
C27 C 0.3638(4) 0.9441(3) -0.0255(2) 0.0340(10) Uani 1 1 d .
C28 C 0.4450(4) 0.8862(3) -0.0406(2) 0.0360(11) Uani 1 1 d .
H28 H 0.4872 0.8880 -0.0840 0.043 Uiso 1 1 calc R
C29 C 0.4669(3) 0.8258(2) 0.0054(2) 0.0264(9) Uani 1 1 d .
H29 H 0.5225 0.7867 -0.0073 0.032 Uiso 1 1 calc R
C30 C 0.3375(4) 1.0089(3) -0.0772(3) 0.0506(13) Uani 1 1 d .
H30A H 0.4136 1.0379 -0.0836 0.076 Uiso 1 1 calc R
H30B H 0.2746 1.0425 -0.0581 0.076 Uiso 1 1 calc R
H30C H 0.3073 0.9884 -0.1235 0.076 Uiso 1 1 calc R

loop_
_atom_site_aniso_label
_atom_site_aniso_U_11
_atom_site_aniso_U_22
_atom_site_aniso_U_33
_atom_site_aniso_U_23
_atom_site_aniso_U_13
_atom_site_aniso_U_12
Bi1 0.02252(7) 0.01786(7) 0.02591(7) -0.00010(7) 0.00055(5) -0.00015(7)
N1 0.0220(16) 0.035(2) 0.0245(17) -0.0055(14) -0.0003(13) 0.0005(14)
N2 0.0280(17) 0.0156(17) 0.0294(18) -0.0002(13) 0.0086(14) -0.0027(13)
N3 0.0246(17) 0.0183(17) 0.0286(18) 0.0048(14) -0.0006(13) -0.0055(14)
Si1 0.0301(6) 0.0360(8) 0.0294(6) -0.0085(5) 0.0016(5) 0.0064(5)
Si2 0.0301(6) 0.0219(6) 0.0386(7) -0.0006(5) 0.0070(5) -0.0075(5)
Si3 0.0250(6) 0.0250(6) 0.0287(6) 0.0027(5) -0.0031(5) -0.0038(5)
C1 0.053(3) 0.062(4) 0.063(4) -0.032(3) 0.002(3) 0.001(3)
C2 0.044(3) 0.065(4) 0.030(2) -0.002(2) 0.004(2) 0.012(3)
C3 0.035(2) 0.049(3) 0.041(3) -0.008(2) 0.010(2) 0.010(2)
C4 0.075(4) 0.047(3) 0.033(3) 0.002(2) 0.014(2) -0.015(3)
C5 0.052(3) 0.022(2) 0.045(3) 0.005(2) 0.003(2) -0.006(2)
C6 0.035(3) 0.040(3) 0.116(5) -0.001(3) 0.013(3) -0.011(2)
C7 0.026(2) 0.041(3) 0.050(3) 0.012(2) -0.004(2) 0.002(2)
C8 0.048(3) 0.041(3) 0.035(3) 0.010(2) -0.015(2) -0.008(2)
C9 0.045(3) 0.058(3) 0.041(3) -0.012(3) -0.015(2) -0.006(3)
C10 0.025(2) 0.031(2) 0.024(2) -0.0067(17) -0.0024(16) 0.0038(18)
C11 0.030(2) 0.030(2) 0.029(2) -0.0023(18) 0.0054(17) 0.0009(18)
C12 0.035(2) 0.034(3) 0.035(2) 0.003(2) -0.0016(19) 0.008(2)
C13 0.033(2) 0.049(3) 0.022(2) -0.0053(19) -0.0044(17) 0.010(2)
C14 0.021(2) 0.048(3) 0.037(3) -0.006(2) 0.0023(18) -0.006(2)
C15 0.032(2) 0.033(3) 0.029(2) -0.0022(19) -0.0012(17) -0.002(2)
C16 0.040(3) 0.075(4) 0.043(3) -0.001(3) -0.006(2) 0.019(3)
C17 0.024(2) 0.022(2) 0.029(2) -0.0010(17) 0.0103(17) -0.0103(17)
C18 0.029(2) 0.032(3) 0.028(2) -0.0015(18) 0.0044(17) -0.0056(19)
C19 0.036(2) 0.032(3) 0.036(2) -0.012(2) 0.0120(19) -0.008(2)
C20 0.036(2) 0.026(3) 0.049(3) -0.008(2) 0.020(2) -0.007(2)
C21 0.027(2) 0.027(3) 0.049(3) 0.004(2) 0.0108(19) 0.0032(18)
C22 0.024(2) 0.029(2) 0.033(2) -0.0009(18) 0.0035(17) -0.0045(18)
C23 0.060(3) 0.027(3) 0.079(4) -0.018(3) 0.027(3) 0.002(2)
C24 0.0176(18) 0.019(2) 0.029(2) 0.0020(16) -0.0010(16) -0.0062(15)
C25 0.030(2) 0.025(2) 0.033(2) 0.0022(17) 0.0063(18) -0.0036(18)
C26 0.030(2) 0.028(3) 0.042(3) -0.001(2) -0.0013(19) 0.0036(19)
C27 0.036(2) 0.027(2) 0.038(2) 0.011(2) -0.0065(19) -0.007(2)
C28 0.033(2) 0.043(3) 0.033(2) 0.009(2) 0.0076(19) -0.009(2)
C29 0.025(2) 0.029(2) 0.026(2) 0.0011(17) 0.0071(16) 0.0002(17)
C30 0.055(3) 0.040(3) 0.056(3) 0.024(2) -0.006(2) -0.009(2)

loop_
_atom_type_symbol
_atom_type_description
_atom_type_scat_dispersion_real
_atom_type_scat_dispersion_imag
_atom_type_scat_source
C C 0.0033 0.0016 'International Tables Vol C Tables 4.2.6.8 and 6.1.1.4'
H H 0.0000 0.0000 'International Tables Vol C Tables 4.2.6.8 and 6.1.1.4'
N N 0.0061 0.0033 'International Tables Vol C Tables 4.2.6.8 and 6.1.1.4'
Si Si 0.0817 0.0704 'International Tables Vol C Tables 4.2.6.8 and 6.1.1.4'
Bi Bi -4.1077 10.2566 'International Tables Vol C Tables 4.2.6.8 and 6.1.1.4'

loop_
_geom_angle_atom_site_label_1
_geom_angle_atom_site_label_2
_geom_angle_atom_site_label_3
_geom_angle
N1 Bi1 N3 97.97(12)
N1 Bi1 N2 98.55(12)
N3 Bi1 N2 98.63(11)
C10 N1 Si1 117.6(2)
C10 N1 Bi1 121.5(2)
Si1 N1 Bi1 119.97(17)
C17 N2 Si2 118.7(2)
C17 N2 Bi1 120.8(2)
Si2 N2 Bi1 119.33(16)
C24 N3 Si3 118.5(2)
C24 N3 Bi1 120.9(2)
Si3 N3 Bi1 119.65(16)
N1 Si1 C2 110.69(19)
N1 Si1 C3 108.57(18)
C2 Si1 C3 109.3(2)
N1 Si1 C1 110.81(19)
C2 Si1 C1 109.4(2)
C3 Si1 C1 107.9(2)
N2 Si2 C4 111.62(19)
N2 Si2 C6 110.0(2)
C4 Si2 C6 107.6(2)
N2 Si2 C5 108.30(17)
C4 Si2 C5 108.7(2)
C6 Si2 C5 110.6(2)
N3 Si3 C8 107.99(17)
N3 Si3 C7 110.54(17)
C8 Si3 C7 109.4(2)
N3 Si3 C9 111.41(18)
C8 Si3 C9 109.5(2)
C7 Si3 C9 108.0(2)
Si1 C1 H1A 109.5
Si1 C1 H1B 109.5
H1A C1 H1B 109.5
Si1 C1 H1C 109.5
H1A C1 H1C 109.5
H1B C1 H1C 109.5
Si1 C2 H2A 109.5
Si1 C2 H2B 109.5
H2A C2 H2B 109.5
Si1 C2 H2C 109.5
H2A C2 H2C 109.5
H2B C2 H2C 109.5
Si1 C3 H3A 109.5
Si1 C3 H3B 109.5
H3A C3 H3B 109.5
Si1 C3 H3C 109.5
H3A C3 H3C 109.5
H3B C3 H3C 109.5
Si2 C4 H4A 109.5
Si2 C4 H4B 109.5
H4A C4 H4B 109.5
Si2 C4 H4C 109.5
H4A C4 H4C 109.5
H4B C4 H4C 109.5
Si2 C5 H5A 109.5
Si2 C5 H5B 109.5
H5A C5 H5B 109.5
Si2 C5 H5C 109.5
H5A C5 H5C 109.5
H5B C5 H5C 109.5
Si2 C6 H6A 109.5
Si2 C6 H6B 109.5
H6A C6 H6B 109.5
Si2 C6 H6C 109.5
H6A C6 H6C 109.5
H6B C6 H6C 109.5
Si3 C7 H7A 109.5
Si3 C7 H7B 109.5
H7A C7 H7B 109.5
Si3 C7 H7C 109.5
H7A C7 H7C 109.5
H7B C7 H7C 109.5
Si3 C8 H8A 109.5
Si3 C8 H8B 109.5
H8A C8 H8B 109.5
Si3 C8 H8C 109.5
H8A C8 H8C 109.5
H8B C8 H8C 109.5
Si3 C9 H9A 109.5
Si3 C9 H9B 109.5
H9A C9 H9B 109.5
Si3 C9 H9C 109.5
H9A C9 H9C 109.5
H9B C9 H9C 109.5
C11 C10 C15 117.6(4)
C11 C10 N1 121.1(4)
C15 C10 N1 121.3(4)
C12 C11 C10 121.5(4)
C12 C11 H11 119.2
C10 C11 H11 119.2
C11 C12 C13 121.1(4)
C11 C12 H12 119.5
C13 C12 H12 119.5
C12 C13 C14 118.0(4)
C12 C13 C16 120.8(4)
C14 C13 C16 121.1(4)
C13 C14 C15 120.7(4)
C13 C14 H14 119.6
C15 C14 H14 119.6
C10 C15 C14 121.1(4)
C10 C15 H15 119.5
C14 C15 H15 119.5
C13 C16 H16A 109.5
C13 C16 H16B 109.5
H16A C16 H16B 109.5
C13 C16 H16C 109.5
H16A C16 H16C 109.5
H16B C16 H16C 109.5
C22 C17 C18 117.3(4)
C22 C17 N2 120.9(4)
C18 C17 N2 121.8(4)
C19 C18 C17 121.0(4)
C19 C18 H18 119.5
C17 C18 H18 119.5
C20 C19 C18 121.7(4)
C20 C19 H19 119.2
C18 C19 H19 119.2
C19 C20 C21 117.6(4)
C19 C20 C23 122.8(4)
C21 C20 C23 119.6(4)
C22 C21 C20 121.2(4)
C22 C21 H21 119.4
C20 C21 H21 119.4
C17 C22 C21 121.2(4)
C17 C22 H22 119.4
C21 C22 H22 119.4
C20 C23 H23A 109.5
C20 C23 H23B 109.5
H23A C23 H23B 109.5
C20 C23 H23C 109.5
H23A C23 H23C 109.5
H23B C23 H23C 109.5
C25 C24 C29 117.0(4)
C25 C24 N3 121.9(3)
C29 C24 N3 121.1(3)
C26 C25 C24 121.5(4)
C26 C25 H25 119.2
C24 C25 H25 119.2
C25 C26 C27 121.4(4)
C25 C26 H26 119.3
C27 C26 H26 119.3
C28 C27 C26 116.9(4)
C28 C27 C30 121.8(4)
C26 C27 C30 121.3(4)
C29 C28 C27 122.2(4)
C29 C28 H28 118.9
C27 C28 H28 118.9
C28 C29 C24 120.9(4)
C28 C29 H29 119.6
C24 C29 H29 119.6
C27 C30 H30A 109.5
C27 C30 H30B 109.5
H30A C30 H30B 109.5
C27 C30 H30C 109.5
H30A C30 H30C 109.5
H30B C30 H30C 109.5

loop_
_geom_bond_atom_site_label_1
_geom_bond_atom_site_label_2
_geom_bond_distance
Bi1 N1 2.150(3)
Bi1 N3 2.154(3)
Bi1 N2 2.162(3)
N1 C10 1.440(5)
N1 Si1 1.730(3)
N2 C17 1.422(5)
N2 Si2 1.735(3)
N3 C24 1.425(5)
N3 Si3 1.730(3)
Si1 C2 1.865(5)
Si1 C3 1.868(4)
Si1 C1 1.873(5)
Si2 C4 1.859(4)
Si2 C6 1.861(5)
Si2 C5 1.869(4)
Si3 C8 1.863(4)
Si3 C7 1.866(4)
Si3 C9 1.869(5)
C1 H1A 0.9800
C1 H1B 0.9800
C1 H1C 0.9800
C2 H2A 0.9800
C2 H2B 0.9800
C2 H2C 0.9800
C3 H3A 0.9800
C3 H3B 0.9800
C3 H3C 0.9800
C4 H4A 0.9800
C4 H4B 0.9800
C4 H4C 0.9800
C5 H5A 0.9800
C5 H5B 0.9800
C5 H5C 0.9800
C6 H6A 0.9800
C6 H6B 0.9800
C6 H6C 0.9800
C7 H7A 0.9800
C7 H7B 0.9800
C7 H7C 0.9800
C8 H8A 0.9800
C8 H8B 0.9800
C8 H8C 0.9800
C9 H9A 0.9800
C9 H9B 0.9800
C9 H9C 0.9800
C10 C11 1.385(6)
C10 C15 1.389(5)
C11 C12 1.378(5)
C11 H11 0.9500
C12 C13 1.384(6)
C12 H12 0.9500
C13 C14 1.388(6)
C13 C16 1.524(6)
C14 C15 1.390(5)
C14 H14 0.9500
C15 H15 0.9500
C16 H16A 0.9800
C16 H16B 0.9800
C16 H16C 0.9800
C17 C22 1.386(5)
C17 C18 1.394(5)
C18 C19 1.388(6)
C18 H18 0.9500
C19 C20 1.370(6)
C19 H19 0.9500
C20 C21 1.390(6)
C20 C23 1.518(6)
C21 C22 1.387(6)
C21 H21 0.9500
C22 H22 0.9500
C23 H23A 0.9800
C23 H23B 0.9800
C23 H23C 0.9800
C24 C25 1.388(5)
C24 C29 1.396(5)
C25 C26 1.382(5)
C25 H25 0.9500
C26 C27 1.387(6)
C26 H26 0.9500
C27 C28 1.382(6)
C27 C30 1.512(6)
C28 C29 1.379(6)
C28 H28 0.9500
C29 H29 0.9500
C30 H30A 0.9800
C30 H30B 0.9800
C30 H30C 0.9800

loop_
_geom_torsion_atom_site_label_1
_geom_torsion_atom_site_label_2
_geom_torsion_atom_site_label_3
_geom_torsion_atom_site_label_4
_geom_torsion
N3 Bi1 N1 C10 -90.4(3)
N2 Bi1 N1 C10 9.7(3)
N3 Bi1 N1 Si1 100.7(2)
N2 Bi1 N1 Si1 -159.28(19)
N1 Bi1 N2 C17 -87.2(3)
N3 Bi1 N2 C17 12.3(3)
N1 Bi1 N2 Si2 105.17(19)
N3 Bi1 N2 Si2 -155.35(18)
N1 Bi1 N3 C24 13.3(3)
N2 Bi1 N3 C24 -86.7(3)
N1 Bi1 N3 Si3 -155.25(18)
N2 Bi1 N3 Si3 104.78(18)
C10 N1 Si1 C2 51.8(3)
Bi1 N1 Si1 C2 -138.8(2)
C10 N1 Si1 C3 171.8(3)
Bi1 N1 Si1 C3 -18.8(3)
C10 N1 Si1 C1 -69.8(4)
Bi1 N1 Si1 C1 99.6(2)
C17 N2 Si2 C4 -73.5(3)
Bi1 N2 Si2 C4 94.4(2)
C17 N2 Si2 C6 45.9(4)
Bi1 N2 Si2 C6 -146.3(2)
C17 N2 Si2 C5 166.9(3)
Bi1 N2 Si2 C5 -25.2(2)
C24 N3 Si3 C8 179.9(3)
Bi1 N3 Si3 C8 -11.3(3)
C24 N3 Si3 C7 -60.5(3)
Bi1 N3 Si3 C7 108.4(2)
C24 N3 Si3 C9 59.6(3)
Bi1 N3 Si3 C9 -131.6(2)
Si1 N1 C10 C11 -90.2(4)
Bi1 N1 C10 C11 100.6(4)
Si1 N1 C10 C15 89.6(4)
Bi1 N1 C10 C15 -79.5(4)
C15 C10 C11 C12 0.7(6)
N1 C10 C11 C12 -179.5(4)
C10 C11 C12 C13 -0.3(6)
C11 C12 C13 C14 -0.3(6)
C11 C12 C13 C16 177.4(4)
C12 C13 C14 C15 0.5(6)
C16 C13 C14 C15 -177.2(4)
C11 C10 C15 C14 -0.5(6)
N1 C10 C15 C14 179.7(4)
C13 C14 C15 C10 -0.1(6)
Si2 N2 C17 C22 -89.9(4)
Bi1 N2 C17 C22 102.4(4)
Si2 N2 C17 C18 89.4(4)
Bi1 N2 C17 C18 -78.2(4)
C22 C17 C18 C19 -0.7(6)
N2 C17 C18 C19 179.9(3)
C17 C18 C19 C20 0.6(6)
C18 C19 C20 C21 -0.3(6)
C18 C19 C20 C23 -179.3(4)
C19 C20 C21 C22 0.1(6)
C23 C20 C21 C22 179.1(4)
C18 C17 C22 C21 0.6(5)
N2 C17 C22 C21 180.0(3)
C20 C21 C22 C17 -0.3(6)
Si3 N3 C24 C25 -88.5(4)
Bi1 N3 C24 C25 102.8(4)
Si3 N3 C24 C29 90.5(4)
Bi1 N3 C24 C29 -78.2(4)
C29 C24 C25 C26 1.4(6)
N3 C24 C25 C26 -179.6(4)
C24 C25 C26 C27 -0.1(6)
C25 C26 C27 C28 -1.7(6)
C25 C26 C27 C30 178.8(4)
C26 C27 C28 C29 2.3(6)
C30 C27 C28 C29 -178.2(4)
C27 C28 C29 C24 -1.0(6)
C25 C24 C29 C28 -0.8(6)
N3 C24 C29 C28 -179.9(4)
